data_7715520
loop_
_publ_author_name
'Hsu, Ming-Chi'
'Lin, Ru Yan'
'Sun, Tzu-Yen'
'Huang, Yu-Xin'
'Li, Min-Sian'
'Li, Yu-Huei'
'Chen, Hui-Lung'
'Shieh, Minghuey'

_publ_section_title
;
 Inorganic-organic hybrid Cu-dipyridyl semiconducting polymers based on
 the redox-active cluster [SFe<sub>3</sub>(CO)<sub>9</sub>]<sup>2-</sup>:
 filling the gap in iron carbonyl chalcogenide polymers.
;
_journal_issue 17
_journal_name_full 'Dalton transactions (Cambridge, England : 2003)'
_journal_page_first 7303
_journal_page_last 7314
_journal_paper_doi 10.1039/d4dt00254g
_journal_volume 53
_journal_year 2024
_chemical_formula_moiety 'C106 H76 Cu4 Fe6 N16 O18 S2'
_chemical_formula_sum 'C106 H76 Cu4 Fe6 N16 O18 S2'
_chemical_formula_weight 2515.20
_space_group_crystal_system triclinic
_space_group_IT_number 2
_space_group_name_Hall '-P 1'
_space_group_name_H-M_alt 'P -1'
_atom_sites_solution_hydrogens geom
_atom_sites_solution_primary direct
_atom_sites_solution_secondary difmap
_audit_creation_method SHELXL-2014/7
_audit_update_record
;
2024-03-05 deposited with the CCDC.	2024-03-25 downloaded from the CCDC.
;
_cell_angle_alpha 87.7070(10)
_cell_angle_beta 85.2870(10)
_cell_angle_gamma 69.3970(10)
_cell_formula_units_Z 1
_cell_length_a 12.1657(5)
_cell_length_b 12.5737(5)
_cell_length_c 18.2632(8)
_cell_measurement_reflns_used 9163
_cell_measurement_temperature 200(2)
_cell_measurement_theta_max 24.99
_cell_measurement_theta_min 2.23
_cell_volume 2605.98(19)
_computing_molecular_graphics 'Ortep-3 for Windows (Farrugia, 1997)'
_computing_publication_material 'WinGX publication routines (Farrugia, 1999)'
_computing_structure_refinement 'SHELXL-2014/7 (Sheldrick, 2014)'
_computing_structure_solution 'SHELXL-2014/7 (Sheldrick, 2014)'
_diffrn_ambient_temperature 200(2)
_diffrn_measured_fraction_theta_full 0.998
_diffrn_measured_fraction_theta_max 0.998
_diffrn_measurement_device_type 'D8 Venture'
_diffrn_measurement_method 'phi scan & omega scan'
_diffrn_radiation_type MoK\a
_diffrn_radiation_wavelength 0.71073
_diffrn_reflns_av_R_equivalents 0.0466
_diffrn_reflns_av_unetI/netI 0.0283
_diffrn_reflns_Laue_measured_fraction_full 0.998
_diffrn_reflns_Laue_measured_fraction_max 0.998
_diffrn_reflns_limit_h_max 14
_diffrn_reflns_limit_h_min -14
_diffrn_reflns_limit_k_max 14
_diffrn_reflns_limit_k_min -14
_diffrn_reflns_limit_l_max 21
_diffrn_reflns_limit_l_min -21
_diffrn_reflns_number 61723
_diffrn_reflns_point_group_measured_fraction_full 0.998
_diffrn_reflns_point_group_measured_fraction_max 0.998
_diffrn_reflns_theta_full 25.030
_diffrn_reflns_theta_max 25.030
_diffrn_reflns_theta_min 2.182
_diffrn_source 'fine-focus sealed tube'
_exptl_absorpt_coefficient_mu 1.723
_exptl_absorpt_correction_T_max 0.9501
_exptl_absorpt_correction_T_min 0.7945
_exptl_absorpt_correction_type multi-scan
_exptl_absorpt_process_details SADABS
_exptl_crystal_colour brown(dark)
_exptl_crystal_density_diffrn 1.603
_exptl_crystal_density_method 'not measured'
_exptl_crystal_description prism
_exptl_crystal_F_000 1272
_exptl_crystal_size_max 0.200
_exptl_crystal_size_mid 0.070
_exptl_crystal_size_min 0.030
_refine_diff_density_max 0.852
_refine_diff_density_min -0.501
_refine_diff_density_rms 0.068
_refine_ls_extinction_method none
_refine_ls_goodness_of_fit_ref 1.174
_refine_ls_hydrogen_treatment constr
_refine_ls_matrix_type full
_refine_ls_number_parameters 694
_refine_ls_number_reflns 9181
_refine_ls_number_restraints 2
_refine_ls_restrained_S_all 1.178
_refine_ls_R_factor_all 0.0543
_refine_ls_R_factor_gt 0.0320
_refine_ls_shift/su_max 0.001
_refine_ls_shift/su_mean 0.000
_refine_ls_structure_factor_coef Fsqd
_refine_ls_weighting_details 'w=1/[\s^2^(Fo^2^)+(0.0219P)^2^+2.8950P] where P=(Fo^2^+2Fc^2^)/3'
_refine_ls_weighting_scheme calc
_refine_ls_wR_factor_gt 0.0664
_refine_ls_wR_factor_ref 0.0812
_reflns_Friedel_coverage 0.000
_reflns_number_gt 7224
_reflns_number_total 9181
_reflns_threshold_expression 'I > 2\s(I)'
_cod_data_source_file d4dt00254g2.cif
_cod_data_source_block 1-bpee-2D-3
_cod_depositor_comments 'Adding full bibliography for 7715517--7715522.cif.'
_cod_database_code 7715520
_shelx_shelxl_version_number 2014/7
_shelx_space_group_comment
;
The symmetry employed for this shelxl refinement is uniquely defined
by the following loop, which should always be used as a source of
symmetry information in preference to the above space-group names.
They are only intended as comments.
;
_shelx_estimated_absorpt_t_min 0.724
_shelx_estimated_absorpt_t_max 0.950

loop_
_space_group_symop_operation_xyz
'x, y, z'
'-x, -y, -z'

loop_
_atom_site_label
_atom_site_type_symbol
_atom_site_fract_x
_atom_site_fract_y
_atom_site_fract_z
_atom_site_U_iso_or_equiv
_atom_site_adp_type
_atom_site_occupancy
_atom_site_site_symmetry_order
_atom_site_calc_flag
_atom_site_refinement_flags_posn
_atom_site_refinement_flags_adp
_atom_site_refinement_flags_occupancy
_atom_site_disorder_assembly
_atom_site_disorder_group
C1 C 0.7344(3) 0.2375(3) 0.3022(2) 0.0480(9) Uani 1 1 d . . . . .
C2 C 0.5969(3) 0.2208(3) 0.1965(2) 0.0423(8) Uani 1 1 d . . . . .
C3 C 0.5239(4) 0.2456(3) 0.3415(2) 0.0508(10) Uani 1 1 d . . . . .
C4 C 0.5983(3) 0.4295(3) 0.41066(19) 0.0374(8) Uani 1 1 d . . . . .
C5 C 0.5954(3) 0.6248(3) 0.3413(2) 0.0470(9) Uani 1 1 d . . . . .
C6 C 0.7843(3) 0.4440(3) 0.31531(19) 0.0469(9) Uani 1 1 d . . . . .
C7 C 0.6724(3) 0.5778(3) 0.1620(2) 0.0464(9) Uani 1 1 d . . . . .
C8 C 0.7931(3) 0.3547(4) 0.1679(2) 0.0548(10) Uani 1 1 d . . . . .
C9 C 0.5988(3) 0.4214(3) 0.09899(19) 0.0407(8) Uani 1 1 d . . . . .
C10 C 0.3365(3) 0.3116(3) 0.1244(2) 0.0476(9) Uani 1 1 d . . . . .
H10 H 0.3992 0.3378 0.1094 0.057 Uiso 1 1 calc R U . . .
C11 C 0.2894(4) 0.2675(3) 0.0720(2) 0.0649(13) Uani 1 1 d . . . . .
H11 H 0.3195 0.2642 0.0221 0.078 Uiso 1 1 calc R U . . .
C12 C 0.1980(5) 0.2281(3) 0.0922(4) 0.0800(18) Uani 1 1 d . . . . .
C13 C 0.1625(4) 0.2332(4) 0.1645(4) 0.0797(16) Uani 1 1 d . . . . .
H13 H 0.1023 0.2045 0.1815 0.096 Uiso 1 1 calc R U . . .
C14 C 0.2113(3) 0.2788(3) 0.2132(3) 0.0572(11) Uani 1 1 d . . . . .
H14 H 0.1819 0.2823 0.2632 0.069 Uiso 1 1 calc R U . . .
C22 C 0.1312(3) 0.4947(3) 0.34463(18) 0.0400(8) Uani 1 1 d . . . . .
H22 H 0.1079 0.4848 0.2977 0.048 Uiso 1 1 calc R U . . .
C23 C 0.0488(3) 0.5666(3) 0.39254(18) 0.0398(8) Uani 1 1 d . . . . .
H23 H -0.0289 0.6055 0.3784 0.048 Uiso 1 1 calc R U . . .
C24 C 0.0790(3) 0.5826(3) 0.46198(18) 0.0363(8) Uani 1 1 d . . . . .
C25 C 0.1918(3) 0.5173(3) 0.47971(19) 0.0421(8) Uani 1 1 d . . . . .
H25 H 0.2152 0.5208 0.5277 0.051 Uiso 1 1 calc R U . . .
C26 C 0.2699(3) 0.4479(3) 0.42853(19) 0.0414(8) Uani 1 1 d . . . . .
H26 H 0.3468 0.4050 0.4423 0.050 Uiso 1 1 calc R U . . .
C27 C -0.0009(3) 0.6664(3) 0.51405(19) 0.0411(8) Uani 1 1 d . . . . .
H27 H 0.0231 0.6644 0.5624 0.049 Uiso 1 1 calc R U . . .
C28 C -0.1021(3) 0.7435(3) 0.4997(2) 0.0459(9) Uani 1 1 d . . . . .
H28 H -0.1278 0.7424 0.4521 0.055 Uiso 1 1 calc R U . . .
C29 C -0.1800(3) 0.8316(3) 0.5499(2) 0.0489(10) Uani 1 1 d . . . . .
C30 C -0.1508(4) 0.8487(3) 0.6190(2) 0.0574(11) Uani 1 1 d . . . . .
H30 H -0.0777 0.8026 0.6368 0.069 Uiso 1 1 calc R U . . .
C31 C -0.2314(5) 0.9355(3) 0.6619(2) 0.0668(13) Uani 1 1 d . . . . .
H31 H -0.2105 0.9453 0.7095 0.080 Uiso 1 1 calc R U . . .
C32 C -0.3586(4) 0.9898(4) 0.5749(3) 0.0785(15) Uani 1 1 d . . . . .
H32 H -0.4307 1.0398 0.5579 0.094 Uiso 1 1 calc R U . . .
C33 C -0.2860(4) 0.9055(4) 0.5276(3) 0.0711(13) Uani 1 1 d . . . . .
H33 H -0.3094 0.8989 0.4801 0.085 Uiso 1 1 calc R U . . .
C34 C 0.2439(3) 0.5774(3) 0.09863(17) 0.0367(8) Uani 1 1 d . . . . .
H34 H 0.3240 0.5635 0.0826 0.044 Uiso 1 1 calc R U . . .
C35 C 0.1752(3) 0.5506(3) 0.05224(18) 0.0384(8) Uani 1 1 d . . . . .
H35 H 0.2070 0.5220 0.0048 0.046 Uiso 1 1 calc R U . . .
C36 C 0.0587(3) 0.5652(3) 0.07456(17) 0.0315(7) Uani 1 1 d . . . . .
C37 C 0.0178(3) 0.6140(3) 0.14284(18) 0.0359(8) Uani 1 1 d . . . . .
H37 H -0.0618 0.6284 0.1603 0.043 Uiso 1 1 calc R U . . .
C38 C 0.0918(3) 0.6416(3) 0.18552(17) 0.0319(7) Uani 1 1 d . . . . .
H38 H 0.0606 0.6763 0.2316 0.038 Uiso 1 1 calc R U . . .
C39 C -0.0169(3) 0.5293(3) 0.03073(18) 0.0362(7) Uani 1 1 d . . . . .
H39 H -0.0974 0.5500 0.0479 0.043 Uiso 1 1 calc R U . . .
C40 C 0.2742(3) 0.7262(2) 0.38841(16) 0.0292(7) Uani 1 1 d . . . . .
H40 H 0.3458 0.6658 0.3963 0.035 Uiso 1 1 calc R U . . .
C41 C 0.2152(3) 0.7944(2) 0.44679(16) 0.0305(7) Uani 1 1 d . . . . .
H41 H 0.2470 0.7803 0.4935 0.037 Uiso 1 1 calc R U . . .
C42 C 0.1101(3) 0.8831(2) 0.43831(16) 0.0273(7) Uani 1 1 d . . . . .
C43 C 0.0697(3) 0.8983(3) 0.36827(17) 0.0356(8) Uani 1 1 d . . . . .
H43 H -0.0021 0.9575 0.3590 0.043 Uiso 1 1 calc R U . . .
C44 C 0.1334(3) 0.8281(3) 0.31262(17) 0.0370(8) Uani 1 1 d . . . . .
H44 H 0.1040 0.8412 0.2652 0.044 Uiso 1 1 calc R U . . .
C45 C 0.0487(3) 0.9547(3) 0.50091(17) 0.0324(7) Uani 1 1 d . . . . .
H45 H 0.0816 0.9343 0.5471 0.039 Uiso 1 1 calc R U . . .
C46 C 0.3951(3) 0.8534(3) 0.19849(17) 0.0350(7) Uani 1 1 d . . . . .
H46 H 0.3776 0.8659 0.2498 0.042 Uiso 1 1 calc R U . . .
C47 C 0.4273(3) 0.9330(3) 0.15632(17) 0.0371(8) Uani 1 1 d . . . . .
H47 H 0.4319 0.9979 0.1790 0.045 Uiso 1 1 calc R U . . .
C48 C 0.4531(3) 0.9186(2) 0.08121(16) 0.0296(7) Uani 1 1 d . . . . .
C49 C 0.4435(3) 0.8219(3) 0.05253(17) 0.0417(9) Uani 1 1 d . . . . .
H49 H 0.4580 0.8081 0.0012 0.050 Uiso 1 1 calc R U . . .
C50 C 0.4130(3) 0.7465(3) 0.09844(17) 0.0436(9) Uani 1 1 d . . . . .
H50 H 0.4098 0.6798 0.0774 0.052 Uiso 1 1 calc R U . . .
C51 C 0.4908(3) 1.0007(3) 0.03627(17) 0.0331(7) Uani 1 1 d . . . . .
H51 H 0.5031 1.0599 0.0613 0.040 Uiso 1 1 calc R U . . .
C52 C 0.7570(4) 0.8465(4) 0.2956(3) 0.0654(12) Uani 1 1 d . . . . .
C53 C 0.6443(5) 0.9356(4) 0.2920(4) 0.116(2) Uani 1 1 d . . . . .
H53A H 0.5828 0.9095 0.3155 0.174 Uiso 1 1 calc R U . . .
H53B H 0.6288 0.9555 0.2405 0.174 Uiso 1 1 calc R U . . .
H53C H 0.6445 1.0025 0.3176 0.174 Uiso 1 1 calc R U . . .
N1 N 0.2976(2) 0.3189(2) 0.19551(16) 0.0401(7) Uani 1 1 d . . . . .
N3 N 0.2433(2) 0.4371(2) 0.35969(15) 0.0370(6) Uani 1 1 d . . . . .
N4 N -0.3338(4) 1.0046(3) 0.6417(2) 0.0672(10) Uani 1 1 d . . . . .
N5 N 0.2051(2) 0.6222(2) 0.16558(13) 0.0293(6) Uani 1 1 d . . . . .
N6 N 0.2350(2) 0.7416(2) 0.32104(13) 0.0272(5) Uani 1 1 d . . . . .
N7 N 0.3875(2) 0.7600(2) 0.17067(13) 0.0297(6) Uani 1 1 d . . . . .
N8 N 0.8438(4) 0.7775(5) 0.2981(3) 0.1051(17) Uani 1 1 d . . . . .
O1 O 0.8251(3) 0.1830(2) 0.32320(17) 0.0725(9) Uani 1 1 d . . . . .
O2 O 0.6030(3) 0.1591(2) 0.14969(15) 0.0621(8) Uani 1 1 d . . . . .
O3 O 0.4921(3) 0.1952(3) 0.38786(19) 0.0832(10) Uani 1 1 d . . . . .
O4 O 0.5799(2) 0.3944(2) 0.46777(13) 0.0517(7) Uani 1 1 d . . . . .
O5 O 0.5724(3) 0.7185(3) 0.3566(2) 0.0808(10) Uani 1 1 d . . . . .
O6 O 0.8851(2) 0.4232(3) 0.31264(16) 0.0721(9) Uani 1 1 d . . . . .
O7 O 0.6931(3) 0.6596(3) 0.14731(18) 0.0717(9) Uani 1 1 d . . . . .
O8 O 0.8876(3) 0.2918(3) 0.15609(19) 0.0935(12) Uani 1 1 d . . . . .
O9 O 0.5675(3) 0.4017(3) 0.04475(14) 0.0653(8) Uani 1 1 d . . . . .
S1 S 0.48478(6) 0.49222(6) 0.25432(4) 0.02736(14) Uani 1 1 d . U . . .
Fe1 Fe 0.59308(4) 0.30681(4) 0.27155(2) 0.03214(12) Uani 1 1 d . . . . .
Fe2 Fe 0.62980(4) 0.47957(4) 0.32202(2) 0.03275(12) Uani 1 1 d . . . . .
Fe3 Fe 0.64708(4) 0.44875(4) 0.18189(2) 0.03355(12) Uani 1 1 d . . . . .
Cu1 Cu 0.36646(4) 0.38410(4) 0.27283(2) 0.04050(11) Uani 1 1 d . U . . .
Cu2 Cu 0.32231(3) 0.64835(3) 0.23157(2) 0.02615(9) Uani 1 1 d . U . . .
N2 N -0.0353(4) 0.0174(3) -0.15472(19) 0.0600(9) Uani 1 1 d . . . . .
C20 C -0.0958(4) 0.0795(3) -0.0979(3) 0.0630(12) Uani 1 1 d . . . . .
H20 H -0.1776 0.0919 -0.0910 0.076 Uiso 1 1 calc R U . . .
C19 C 0.0773(5) 0.0049(4) -0.1622(2) 0.0662(12) Uani 1 1 d . . . . .
H19 H 0.1235 -0.0385 -0.2025 0.079 Uiso 1 1 calc R U . . .
C17 C 0.0705(5) 0.1126(3) -0.0576(3) 0.0682(14) Uani 1 1 d . . . . .
C21 C -0.0480(5) 0.1272(3) -0.0484(2) 0.0702(14) Uani 1 1 d . . . . .
H21 H -0.0958 0.1697 -0.0082 0.084 Uiso 1 1 calc R U . . .
C18 C 0.1322(4) 0.0498(4) -0.1163(3) 0.0697(13) Uani 1 1 d . . . . .
H18 H 0.2138 0.0372 -0.1254 0.084 Uiso 1 1 calc R U . . .
C15 C 0.1246(5) 0.1828(5) 0.0537(3) 0.0277(13) Uani 0.5 1 d . . P A 1
H15 H 0.0574 0.1724 0.0785 0.033 Uiso 0.5 1 calc R U P A 1
C16 C 0.1535(6) 0.1554(5) -0.0186(4) 0.0323(14) Uani 0.5 1 d . . P A 1
H16 H 0.2222 0.1625 -0.0437 0.039 Uiso 0.5 1 calc R U P A 1
C16' C 0.0860(8) 0.1639(7) 0.0125(5) 0.055(2) Uiso 0.5 1 d . . P A 2
H16' H 0.0287 0.1811 0.0530 0.066 Uiso 0.5 1 calc R U P A 2
C15' C 0.1795(8) 0.1818(7) 0.0125(6) 0.051(2) Uiso 0.5 1 d . . P A 2
H15' H 0.2348 0.1701 -0.0289 0.061 Uiso 0.5 1 calc R U P A 2

loop_
_atom_site_aniso_label
_atom_site_aniso_U_11
_atom_site_aniso_U_22
_atom_site_aniso_U_33
_atom_site_aniso_U_23
_atom_site_aniso_U_13
_atom_site_aniso_U_12
C1 0.052(2) 0.040(2) 0.040(2) -0.0056(16) -0.0102(18) 0.0005(18)
C2 0.038(2) 0.0332(18) 0.048(2) 0.0018(17) -0.0108(17) -0.0014(15)
C3 0.057(2) 0.0334(19) 0.052(2) 0.0018(17) 0.0046(19) -0.0055(18)
C4 0.0311(18) 0.0391(19) 0.035(2) -0.0067(15) -0.0101(15) -0.0016(15)
C5 0.037(2) 0.051(2) 0.055(2) -0.0064(18) -0.0025(17) -0.0179(18)
C6 0.039(2) 0.065(2) 0.036(2) -0.0086(18) -0.0080(16) -0.0147(19)
C7 0.0299(19) 0.061(2) 0.047(2) -0.0029(18) 0.0046(16) -0.0151(18)
C8 0.037(2) 0.075(3) 0.039(2) -0.0083(19) 0.0033(17) -0.004(2)
C9 0.039(2) 0.053(2) 0.0292(19) -0.0045(16) 0.0080(15) -0.0171(17)
C10 0.039(2) 0.048(2) 0.053(2) -0.0056(18) -0.0031(18) -0.0116(17)
C11 0.069(3) 0.054(2) 0.057(3) -0.016(2) -0.024(2) 0.004(2)
C12 0.076(4) 0.031(2) 0.134(5) -0.008(3) -0.071(4) -0.005(2)
C13 0.059(3) 0.051(3) 0.141(5) 0.009(3) -0.043(3) -0.027(2)
C14 0.043(2) 0.047(2) 0.084(3) 0.003(2) -0.003(2) -0.0204(19)
C22 0.040(2) 0.047(2) 0.0297(18) 0.0000(15) -0.0015(15) -0.0117(17)
C23 0.0326(18) 0.048(2) 0.0346(19) -0.0008(16) 0.0018(15) -0.0097(16)
C24 0.0389(19) 0.0362(18) 0.0377(19) -0.0026(15) 0.0045(15) -0.0192(16)
C25 0.043(2) 0.052(2) 0.0365(19) -0.0079(16) -0.0029(16) -0.0227(18)
C26 0.0334(19) 0.048(2) 0.043(2) -0.0048(17) -0.0052(16) -0.0143(16)
C27 0.049(2) 0.0404(19) 0.0374(19) -0.0051(15) 0.0054(16) -0.0209(18)
C28 0.048(2) 0.050(2) 0.039(2) -0.0107(17) 0.0086(17) -0.0183(19)
C29 0.052(2) 0.045(2) 0.052(2) -0.0096(18) 0.0193(19) -0.0241(19)
C30 0.079(3) 0.042(2) 0.045(2) -0.0026(18) 0.011(2) -0.018(2)
C31 0.109(4) 0.042(2) 0.045(2) -0.0080(19) 0.019(3) -0.027(3)
C32 0.054(3) 0.083(3) 0.090(4) -0.035(3) 0.015(3) -0.014(3)
C33 0.049(3) 0.083(3) 0.074(3) -0.032(3) 0.009(2) -0.014(2)
C34 0.0285(17) 0.052(2) 0.0337(18) -0.0091(15) 0.0028(14) -0.0200(16)
C35 0.041(2) 0.049(2) 0.0298(17) -0.0098(15) 0.0011(15) -0.0210(17)
C36 0.0316(17) 0.0338(17) 0.0308(17) -0.0017(14) -0.0061(14) -0.0126(14)
C37 0.0239(16) 0.0459(19) 0.0366(18) -0.0046(15) -0.0020(14) -0.0103(15)
C38 0.0283(17) 0.0394(18) 0.0267(16) -0.0045(14) -0.0013(13) -0.0099(14)
C39 0.0306(17) 0.0435(19) 0.0377(18) -0.0022(14) -0.0072(14) -0.0155(15)
C40 0.0285(17) 0.0275(16) 0.0274(16) 0.0026(13) 0.0000(13) -0.0054(13)
C41 0.0332(17) 0.0320(16) 0.0209(15) -0.0013(13) 0.0006(13) -0.0053(14)
C42 0.0272(16) 0.0266(15) 0.0254(16) -0.0034(12) 0.0044(13) -0.0071(13)
C43 0.0304(17) 0.0345(17) 0.0314(18) -0.0053(14) -0.0040(14) 0.0026(14)
C44 0.0397(19) 0.0394(18) 0.0238(16) -0.0055(14) -0.0069(14) -0.0022(16)
C45 0.0366(18) 0.0326(16) 0.0234(16) -0.0035(13) 0.0026(14) -0.0071(13)
C46 0.045(2) 0.0341(17) 0.0244(16) -0.0041(14) 0.0048(14) -0.0126(15)
C47 0.053(2) 0.0299(17) 0.0294(17) -0.0060(14) 0.0012(15) -0.0157(16)
C48 0.0332(17) 0.0283(16) 0.0265(16) 0.0009(13) -0.0010(13) -0.0101(14)
C49 0.066(2) 0.049(2) 0.0200(16) -0.0071(15) 0.0069(16) -0.0344(19)
C50 0.072(3) 0.044(2) 0.0263(17) -0.0102(15) 0.0087(17) -0.0355(19)
C51 0.0422(19) 0.0279(16) 0.0314(16) -0.0009(14) -0.0010(15) -0.0153(15)
C52 0.055(3) 0.069(3) 0.066(3) 0.005(2) -0.001(2) -0.014(2)
C53 0.071(4) 0.069(3) 0.177(7) 0.047(4) 0.012(4) 0.003(3)
N1 0.0336(16) 0.0375(16) 0.0499(18) -0.0030(13) -0.0014(13) -0.0134(13)
N3 0.0359(16) 0.0411(16) 0.0348(16) -0.0015(12) 0.0044(12) -0.0161(13)
N4 0.075(3) 0.052(2) 0.069(3) -0.0185(19) 0.028(2) -0.021(2)
N5 0.0281(14) 0.0336(14) 0.0270(14) -0.0017(11) -0.0043(11) -0.0113(11)
N6 0.0289(14) 0.0257(13) 0.0244(13) -0.0023(10) 0.0009(11) -0.0067(11)
N7 0.0341(15) 0.0305(14) 0.0245(13) -0.0032(11) 0.0016(11) -0.0117(12)
N8 0.060(3) 0.125(4) 0.096(4) 0.022(3) -0.003(3) 0.006(3)
O1 0.0549(18) 0.0663(19) 0.073(2) -0.0065(16) -0.0321(16) 0.0145(15)
O2 0.072(2) 0.0468(15) 0.0597(18) -0.0225(14) -0.0209(15) -0.0052(14)
O3 0.097(3) 0.0533(18) 0.085(2) 0.0211(17) 0.024(2) -0.0171(18)
O4 0.0526(16) 0.0594(16) 0.0329(14) 0.0017(12) -0.0053(12) -0.0067(13)
O5 0.079(2) 0.0480(18) 0.120(3) -0.0193(18) 0.002(2) -0.0276(16)
O6 0.0323(16) 0.117(3) 0.066(2) -0.0142(18) -0.0099(14) -0.0212(16)
O7 0.0605(19) 0.072(2) 0.094(2) 0.0105(18) 0.0011(17) -0.0398(17)
O8 0.0394(18) 0.119(3) 0.083(2) -0.016(2) 0.0144(16) 0.0187(18)
O9 0.077(2) 0.096(2) 0.0316(15) -0.0097(14) -0.0034(14) -0.0399(18)
S1 0.0250(3) 0.0305(3) 0.0225(4) -0.0035(3) -0.0009(3) -0.00454(17)
Fe1 0.0303(2) 0.0286(2) 0.0312(2) -0.00336(19) -0.00313(19) -0.00191(19)
Fe2 0.0270(2) 0.0399(3) 0.0291(2) -0.0056(2) -0.00564(19) -0.0077(2)
Fe3 0.0244(2) 0.0440(3) 0.0272(2) -0.0041(2) 0.00312(19) -0.0064(2)
Cu1 0.0330(2) 0.0458(2) 0.0436(3) -0.00618(19) 0.00253(19) -0.01558(19)
Cu2 0.02394(19) 0.02979(19) 0.02246(19) -0.00273(15) -0.00051(14) -0.00659(14)
N2 0.077(3) 0.050(2) 0.056(2) 0.0064(17) -0.023(2) -0.0220(19)
C20 0.058(3) 0.045(2) 0.075(3) 0.016(2) -0.009(2) -0.005(2)
C19 0.081(3) 0.064(3) 0.053(3) -0.016(2) 0.001(2) -0.024(3)
C17 0.104(4) 0.031(2) 0.064(3) 0.005(2) -0.044(3) -0.010(2)
C21 0.110(4) 0.036(2) 0.044(2) -0.0004(18) 0.000(3) -0.001(3)
C18 0.064(3) 0.057(3) 0.089(4) -0.009(3) -0.018(3) -0.017(2)
C15 0.021(3) 0.031(3) 0.030(3) -0.006(3) 0.003(3) -0.008(3)
C16 0.028(4) 0.034(4) 0.035(4) -0.007(3) 0.005(3) -0.013(3)

loop_
_atom_type_symbol
_atom_type_description
_atom_type_scat_dispersion_real
_atom_type_scat_dispersion_imag
_atom_type_scat_source
C C 0.0033 0.0016 'International Tables Vol C Tables 4.2.6.8 and 6.1.1.4'
H H 0.0000 0.0000 'International Tables Vol C Tables 4.2.6.8 and 6.1.1.4'
N N 0.0061 0.0033 'International Tables Vol C Tables 4.2.6.8 and 6.1.1.4'
O O 0.0106 0.0060 'International Tables Vol C Tables 4.2.6.8 and 6.1.1.4'
S S 0.1246 0.1234 'International Tables Vol C Tables 4.2.6.8 and 6.1.1.4'
Fe Fe 0.3463 0.8444 'International Tables Vol C Tables 4.2.6.8 and 6.1.1.4'
Cu Cu 0.3201 1.2651 'International Tables Vol C Tables 4.2.6.8 and 6.1.1.4'

loop_
_geom_angle_atom_site_label_1
_geom_angle_atom_site_label_2
_geom_angle_atom_site_label_3
_geom_angle
_geom_angle_site_symmetry_1
_geom_angle_site_symmetry_3
_geom_angle_publ_flag
O1 C1 Fe1 173.9(4) . . ?
O2 C2 Fe1 176.1(3) . . ?
O3 C3 Fe1 171.5(4) . . ?
O3 C3 Cu1 115.5(3) . . ?
Fe1 C3 Cu1 72.57(13) . . ?
O4 C4 Fe2 178.3(3) . . ?
O5 C5 Fe2 177.3(4) . . ?
O6 C6 Fe2 177.8(3) . . ?
O7 C7 Fe3 177.2(3) . . ?
O8 C8 Fe3 177.2(4) . . ?
O9 C9 Fe3 179.0(3) . . ?
N1 C10 C11 122.9(4) . . ?
N1 C10 H10 118.6 . . ?
C11 C10 H10 118.6 . . ?
C10 C11 C12 119.9(5) . . ?
C10 C11 H11 120.1 . . ?
C12 C11 H11 120.1 . . ?
C13 C12 C11 116.2(4) . . ?
C13 C12 C15 108.3(6) . . ?
C11 C12 C15 135.4(6) . . ?
C13 C12 C15' 143.2(6) . . ?
C11 C12 C15' 100.4(6) . . ?
C12 C13 C14 121.1(5) . . ?
C12 C13 H13 119.5 . . ?
C14 C13 H13 119.5 . . ?
N1 C14 C13 124.3(5) . . ?
N1 C14 H14 117.9 . . ?
C13 C14 H14 117.9 . . ?
N3 C22 C23 124.1(3) . . ?
N3 C22 H22 117.9 . . ?
C23 C22 H22 117.9 . . ?
C22 C23 C24 119.7(3) . . ?
C22 C23 H23 120.1 . . ?
C24 C23 H23 120.1 . . ?
C25 C24 C23 116.3(3) . . ?
C25 C24 C27 120.6(3) . . ?
C23 C24 C27 123.1(3) . . ?
C26 C25 C24 120.4(3) . . ?
C26 C25 H25 119.8 . . ?
C24 C25 H25 119.8 . . ?
N3 C26 C25 123.4(3) . . ?
N3 C26 H26 118.3 . . ?
C25 C26 H26 118.3 . . ?
C28 C27 C24 125.9(3) . . ?
C28 C27 H27 117.0 . . ?
C24 C27 H27 117.0 . . ?
C27 C28 C29 126.5(4) . . ?
C27 C28 H28 116.7 . . ?
C29 C28 H28 116.7 . . ?
C33 C29 C30 116.7(4) . . ?
C33 C29 C28 120.0(4) . . ?
C30 C29 C28 123.3(4) . . ?
C29 C30 C31 118.4(4) . . ?
C29 C30 H30 120.8 . . ?
C31 C30 H30 120.8 . . ?
N4 C31 C30 125.2(4) . . ?
N4 C31 H31 117.4 . . ?
C30 C31 H31 117.4 . . ?
N4 C32 C33 124.3(5) . . ?
N4 C32 H32 117.9 . . ?
C33 C32 H32 117.9 . . ?
C29 C33 C32 119.7(5) . . ?
C29 C33 H33 120.1 . . ?
C32 C33 H33 120.1 . . ?
N5 C34 C35 124.0(3) . . ?
N5 C34 H34 118.0 . . ?
C35 C34 H34 118.0 . . ?
C34 C35 C36 120.0(3) . . ?
C34 C35 H35 120.0 . . ?
C36 C35 H35 120.0 . . ?
C37 C36 C35 116.0(3) . . ?
C37 C36 C39 120.9(3) . . ?
C35 C36 C39 123.1(3) . . ?
C38 C37 C36 120.4(3) . . ?
C38 C37 H37 119.8 . . ?
C36 C37 H37 119.8 . . ?
N5 C38 C37 123.5(3) . . ?
N5 C38 H38 118.3 . . ?
C37 C38 H38 118.3 . . ?
C39 C39 C36 125.8(4) 2_565 . ?
C39 C39 H39 117.1 2_565 . ?
C36 C39 H39 117.1 . . ?
N6 C40 C41 122.8(3) . . ?
N6 C40 H40 118.6 . . ?
C41 C40 H40 118.6 . . ?
C40 C41 C42 120.9(3) . . ?
C40 C41 H41 119.5 . . ?
C42 C41 H41 119.5 . . ?
C41 C42 C43 116.0(3) . . ?
C41 C42 C45 120.2(3) . . ?
C43 C42 C45 123.8(3) . . ?
C44 C43 C42 120.0(3) . . ?
C44 C43 H43 120.0 . . ?
C42 C43 H43 120.0 . . ?
N6 C44 C43 123.9(3) . . ?
N6 C44 H44 118.0 . . ?
C43 C44 H44 118.0 . . ?
C45 C45 C42 126.0(4) 2_576 . ?
C45 C45 H45 117.0 2_576 . ?
C42 C45 H45 117.0 . . ?
N7 C46 C47 123.2(3) . . ?
N7 C46 H46 118.4 . . ?
C47 C46 H46 118.4 . . ?
C46 C47 C48 120.4(3) . . ?
C46 C47 H47 119.8 . . ?
C48 C47 H47 119.8 . . ?
C47 C48 C49 116.1(3) . . ?
C47 C48 C51 120.9(3) . . ?
C49 C48 C51 123.1(3) . . ?
C50 C49 C48 119.7(3) . . ?
C50 C49 H49 120.1 . . ?
C48 C49 H49 120.1 . . ?
N7 C50 C49 124.5(3) . . ?
N7 C50 H50 117.7 . . ?
C49 C50 H50 117.7 . . ?
C51 C51 C48 125.6(4) 2_675 . ?
C51 C51 H51 117.2 2_675 . ?
C48 C51 H51 117.2 . . ?
N8 C52 C53 179.7(7) . . ?
C52 C53 H53A 109.5 . . ?
C52 C53 H53B 109.5 . . ?
H53A C53 H53B 109.5 . . ?
C52 C53 H53C 109.5 . . ?
H53A C53 H53C 109.5 . . ?
H53B C53 H53C 109.5 . . ?
C14 N1 C10 115.6(3) . . ?
C14 N1 Cu1 121.4(3) . . ?
C10 N1 Cu1 123.0(2) . . ?
C22 N3 C26 115.7(3) . . ?
C22 N3 Cu1 117.7(2) . . ?
C26 N3 Cu1 123.8(2) . . ?
C32 N4 C31 115.6(4) . . ?
C38 N5 C34 116.0(3) . . ?
C38 N5 Cu2 124.6(2) . . ?
C34 N5 Cu2 119.3(2) . . ?
C40 N6 C44 116.4(2) . . ?
C40 N6 Cu2 124.5(2) . . ?
C44 N6 Cu2 119.0(2) . . ?
C46 N7 C50 116.1(3) . . ?
C46 N7 Cu2 123.4(2) . . ?
C50 N7 Cu2 120.2(2) . . ?
Fe2 S1 Fe3 72.16(3) . . ?
Fe2 S1 Fe1 70.88(3) . . ?
Fe3 S1 Fe1 71.07(3) . . ?
Fe2 S1 Cu2 128.64(4) . . ?
Fe3 S1 Cu2 121.45(4) . . ?
Fe1 S1 Cu2 157.89(4) . . ?
Fe2 S1 Cu1 124.18(4) . . ?
Fe3 S1 Cu1 125.57(4) . . ?
Fe1 S1 Cu1 68.82(3) . . ?
Cu2 S1 Cu1 89.66(3) . . ?
C1 Fe1 C2 100.78(16) . . ?
C1 Fe1 C3 93.46(18) . . ?
C2 Fe1 C3 100.36(18) . . ?
C1 Fe1 S1 132.75(13) . . ?
C2 Fe1 S1 113.27(11) . . ?
C3 Fe1 S1 110.60(12) . . ?
C1 Fe1 Cu1 159.27(13) . . ?
C2 Fe1 Cu1 88.62(11) . . ?
C3 Fe1 Cu1 66.51(13) . . ?
S1 Fe1 Cu1 56.30(2) . . ?
C1 Fe1 Fe2 80.69(12) . . ?
C2 Fe1 Fe2 149.43(12) . . ?
C3 Fe1 Fe2 110.07(13) . . ?
S1 Fe1 Fe2 53.32(2) . . ?
Cu1 Fe1 Fe2 100.58(2) . . ?
C1 Fe1 Fe3 97.19(13) . . ?
C2 Fe1 Fe3 89.79(12) . . ?
C3 Fe1 Fe3 163.67(12) . . ?
S1 Fe1 Fe3 53.25(2) . . ?
Cu1 Fe1 Fe3 101.32(2) . . ?
Fe2 Fe1 Fe3 59.912(18) . . ?
C5 Fe2 C6 96.03(17) . . ?
C5 Fe2 C4 99.76(16) . . ?
C6 Fe2 C4 104.11(16) . . ?
C5 Fe2 S1 99.81(12) . . ?
C6 Fe2 S1 140.83(12) . . ?
C4 Fe2 S1 108.12(11) . . ?
C5 Fe2 Fe3 110.53(13) . . ?
C6 Fe2 Fe3 86.96(11) . . ?
C4 Fe2 Fe3 146.53(11) . . ?
S1 Fe2 Fe3 53.94(2) . . ?
C5 Fe2 Fe1 155.35(12) . . ?
C6 Fe2 Fe1 105.67(12) . . ?
C4 Fe2 Fe1 86.36(11) . . ?
S1 Fe2 Fe1 55.80(2) . . ?
Fe3 Fe2 Fe1 60.169(18) . . ?
C9 Fe3 C8 96.60(17) . . ?
C9 Fe3 C7 102.54(17) . . ?
C8 Fe3 C7 98.33(18) . . ?
C9 Fe3 S1 101.59(11) . . ?
C8 Fe3 S1 145.02(14) . . ?
C7 Fe3 S1 106.41(12) . . ?
C9 Fe3 Fe2 154.44(11) . . ?
C8 Fe3 Fe2 101.45(12) . . ?
C7 Fe3 Fe2 92.64(12) . . ?
S1 Fe3 Fe2 53.90(2) . . ?
C9 Fe3 Fe1 101.95(11) . . ?
C8 Fe3 Fe1 91.53(14) . . ?
C7 Fe3 Fe1 152.28(12) . . ?
S1 Fe3 Fe1 55.68(2) . . ?
Fe2 Fe3 Fe1 59.919(18) . . ?
N1 Cu1 N3 108.47(11) . . ?
N1 Cu1 S1 127.81(9) . . ?
N3 Cu1 S1 113.22(8) . . ?
N1 Cu1 C3 116.34(12) . . ?
N3 Cu1 C3 97.41(12) . . ?
S1 Cu1 C3 88.14(10) . . ?
N1 Cu1 Fe1 115.42(8) . . ?
N3 Cu1 Fe1 129.44(8) . . ?
S1 Cu1 Fe1 54.87(2) . . ?
C3 Cu1 Fe1 40.92(9) . . ?
N6 Cu2 N5 110.50(10) . . ?
N6 Cu2 N7 103.12(10) . . ?
N5 Cu2 N7 104.12(10) . . ?
N6 Cu2 S1 115.98(7) . . ?
N5 Cu2 S1 116.02(7) . . ?
N7 Cu2 S1 105.33(7) . . ?
C19 N2 C20 115.1(4) . . ?
N2 C20 C21 124.4(4) . . ?
N2 C20 H20 117.8 . . ?
C21 C20 H20 117.8 . . ?
N2 C19 C18 124.7(4) . . ?
N2 C19 H19 117.6 . . ?
C18 C19 H19 117.6 . . ?
C18 C17 C21 116.3(4) . . ?
C18 C17 C16' 142.3(6) . . ?
C21 C17 C16' 100.7(6) . . ?
C18 C17 C16 108.4(5) . . ?
C21 C17 C16 135.3(5) . . ?
C20 C21 C17 119.3(4) . . ?
C20 C21 H21 120.4 . . ?
C17 C21 H21 120.4 . . ?
C17 C18 C19 120.3(5) . . ?
C17 C18 H18 119.9 . . ?
C19 C18 H18 119.9 . . ?
C16 C15 C12 119.2(7) . . ?
C16 C15 H15 120.4 . . ?
C12 C15 H15 120.4 . . ?
C15 C16 C17 117.1(6) . . ?
C15 C16 H16 121.4 . . ?
C17 C16 H16 121.4 . . ?
C15' C16' C17 114.2(10) . . ?
C15' C16' H16' 122.9 . . ?
C17 C16' H16' 122.9 . . ?
C16' C15' C12 112.8(10) . . ?
C16' C15' H15' 123.6 . . ?
C12 C15' H15' 123.6 . . ?

loop_
_geom_bond_atom_site_label_1
_geom_bond_atom_site_label_2
_geom_bond_distance
_geom_bond_site_symmetry_2
_geom_bond_publ_flag
C1 O1 1.162(4) . ?
C1 Fe1 1.759(4) . ?
C2 O2 1.157(4) . ?
C2 Fe1 1.768(4) . ?
C3 O3 1.159(4) . ?
C3 Fe1 1.771(4) . ?
C3 Cu1 2.479(4) . ?
C4 O4 1.152(4) . ?
C4 Fe2 1.775(4) . ?
C5 O5 1.152(4) . ?
C5 Fe2 1.767(4) . ?
C6 O6 1.158(4) . ?
C6 Fe2 1.767(4) . ?
C7 O7 1.159(4) . ?
C7 Fe3 1.774(4) . ?
C8 O8 1.151(4) . ?
C8 Fe3 1.758(4) . ?
C9 O9 1.155(4) . ?
C9 Fe3 1.757(4) . ?
C10 N1 1.341(5) . ?
C10 C11 1.381(5) . ?
C10 H10 0.9500 . ?
C11 C12 1.387(7) . ?
C11 H11 0.9500 . ?
C12 C13 1.352(8) . ?
C12 C15 1.453(7) . ?
C12 C15' 1.651(11) . ?
C13 C14 1.356(6) . ?
C13 H13 0.9500 . ?
C14 N1 1.328(5) . ?
C14 H14 0.9500 . ?
C22 N3 1.345(4) . ?
C22 C23 1.368(5) . ?
C22 H22 0.9500 . ?
C23 C24 1.390(5) . ?
C23 H23 0.9500 . ?
C24 C25 1.386(5) . ?
C24 C27 1.472(5) . ?
C25 C26 1.369(5) . ?
C25 H25 0.9500 . ?
C26 N3 1.347(4) . ?
C26 H26 0.9500 . ?
C27 C28 1.311(5) . ?
C27 H27 0.9500 . ?
C28 C29 1.471(5) . ?
C28 H28 0.9500 . ?
C29 C33 1.381(6) . ?
C29 C30 1.383(6) . ?
C30 C31 1.399(6) . ?
C30 H30 0.9500 . ?
C31 N4 1.316(6) . ?
C31 H31 0.9500 . ?
C32 N4 1.316(6) . ?
C32 C33 1.392(6) . ?
C32 H32 0.9500 . ?
C33 H33 0.9500 . ?
C34 N5 1.345(4) . ?
C34 C35 1.367(4) . ?
C34 H34 0.9500 . ?
C35 C36 1.391(4) . ?
C35 H35 0.9500 . ?
C36 C37 1.387(4) . ?
C36 C39 1.460(4) . ?
C37 C38 1.377(4) . ?
C37 H37 0.9500 . ?
C38 N5 1.334(4) . ?
C38 H38 0.9500 . ?
C39 C39 1.323(6) 2_565 ?
C39 H39 0.9500 . ?
C40 N6 1.338(4) . ?
C40 C41 1.379(4) . ?
C40 H40 0.9500 . ?
C41 C42 1.385(4) . ?
C41 H41 0.9500 . ?
C42 C43 1.390(4) . ?
C42 C45 1.464(4) . ?
C43 C44 1.369(4) . ?
C43 H43 0.9500 . ?
C44 N6 1.344(4) . ?
C44 H44 0.9500 . ?
C45 C45 1.325(6) 2_576 ?
C45 H45 0.9500 . ?
C46 N7 1.333(4) . ?
C46 C47 1.383(4) . ?
C46 H46 0.9500 . ?
C47 C48 1.386(4) . ?
C47 H47 0.9500 . ?
C48 C49 1.388(4) . ?
C48 C51 1.467(4) . ?
C49 C50 1.368(4) . ?
C49 H49 0.9500 . ?
C50 N7 1.334(4) . ?
C50 H50 0.9500 . ?
C51 C51 1.325(6) 2_675 ?
C51 H51 0.9500 . ?
C52 N8 1.109(5) . ?
C52 C53 1.438(6) . ?
C53 H53A 0.9800 . ?
C53 H53B 0.9800 . ?
C53 H53C 0.9800 . ?
N1 Cu1 2.035(3) . ?
N3 Cu1 2.049(3) . ?
N5 Cu2 2.058(2) . ?
N6 Cu2 2.041(2) . ?
N7 Cu2 2.086(2) . ?
S1 Fe2 2.1934(9) . ?
S1 Fe3 2.1946(9) . ?
S1 Fe1 2.2622(8) . ?
S1 Cu2 2.2961(8) . ?
S1 Cu1 2.3011(9) . ?
Fe1 Cu1 2.5791(6) . ?
Fe1 Fe2 2.5843(6) . ?
Fe1 Fe3 2.5908(7) . ?
Fe2 Fe3 2.5841(6) . ?
N2 C19 1.319(6) . ?
N2 C20 1.329(5) . ?
C20 C21 1.375(6) . ?
C20 H20 0.9500 . ?
C19 C18 1.366(6) . ?
C19 H19 0.9500 . ?
C17 C18 1.363(6) . ?
C17 C21 1.384(7) . ?
C17 C16' 1.510(10) . ?
C17 C16 1.532(9) . ?
C21 H21 0.9500 . ?
C18 H18 0.9500 . ?
C15 C16 1.364(9) . ?
C15 H15 0.9500 . ?
C16 H16 0.9500 . ?
C16' C15' 1.234(13) . ?
C16' H16' 0.9500 . ?
C15' H15' 0.9500 . ?
